data_4074087
loop_
_publ_author_name
'Ouli\'e, Pascal'
'Freund, Christelle'
'Saffon, Nathalie'
'Martin-Vaca, Blanca'
'Maron, Laurent'
'Bourissou, Didier'

_publ_section_title
;
 Enforced \h1-Fluorenyl and Indenyl Coordination to Zirconium:
 Geometrically Constrained and Sterically Expanded Complexes Derived from
 the Bifunctional (FluPPh2NAr)&#x2212;and (IndPPh2NAr)&#x2212;Ligands
;
_journal_issue 27
_journal_name_full Organometallics
_journal_page_first 6793
_journal_paper_doi 10.1021/om700974g
_journal_volume 26
_journal_year 2007
_chemical_formula_sum 'C33 H34 N P'
_chemical_formula_weight 475.58
_chemical_name_systematic
; 
 ? 
;
_space_group_IT_number 2
_symmetry_cell_setting triclinic
_symmetry_space_group_name_Hall '-P 1'
_symmetry_space_group_name_H-M 'P -1'
_atom_sites_solution_hydrogens geom
_atom_sites_solution_primary direct
_atom_sites_solution_secondary difmap
_audit_creation_method SHELXL-97
_cell_angle_alpha 68.706(3)
_cell_angle_beta 82.801(3)
_cell_angle_gamma 81.750(2)
_cell_formula_units_Z 4
_cell_length_a 9.0146(11)
_cell_length_b 17.367(2)
_cell_length_c 18.711(2)
_cell_measurement_reflns_used 1604
_cell_measurement_temperature 173(2)
_cell_measurement_theta_max 21.116
_cell_measurement_theta_min 2.290
_cell_volume 2692.6(5)
_computing_cell_refinement 'Bruker SMART'
_computing_data_collection 'Bruker SMART'
_computing_data_reduction 'Bruker SHELXTL'
_computing_molecular_graphics 'Bruker SHELXTL'
_computing_publication_material 'Bruker SHELXTL'
_computing_structure_refinement 'SHELXL-97 (Sheldrick, 1997)'
_computing_structure_solution 'SHELXS-97 (Sheldrick, 1990)'
_diffrn_ambient_temperature 173(2)
_diffrn_measured_fraction_theta_full 0.982
_diffrn_measured_fraction_theta_max 0.982
_diffrn_measurement_device_type 'Bruker CCD detector'
_diffrn_measurement_method 'phi and omega scans'
_diffrn_radiation_monochromator graphite
_diffrn_radiation_source 'fine-focus sealed tube'
_diffrn_radiation_type MoK\a
_diffrn_radiation_wavelength 0.71073
_diffrn_reflns_av_R_equivalents 0.0850
_diffrn_reflns_av_sigmaI/netI 0.1816
_diffrn_reflns_limit_h_max 9
_diffrn_reflns_limit_h_min -9
_diffrn_reflns_limit_k_max 18
_diffrn_reflns_limit_k_min -18
_diffrn_reflns_limit_l_max 17
_diffrn_reflns_limit_l_min -20
_diffrn_reflns_number 11111
_diffrn_reflns_theta_full 22.46
_diffrn_reflns_theta_max 22.46
_diffrn_reflns_theta_min 5.12
_exptl_absorpt_coefficient_mu 0.123
_exptl_absorpt_correction_type none
_exptl_crystal_colour colorless
_exptl_crystal_density_diffrn 1.173
_exptl_crystal_density_method 'not measured'
_exptl_crystal_description block
_exptl_crystal_F_000 1016
_exptl_crystal_size_max 0.6
_exptl_crystal_size_mid 0.5
_exptl_crystal_size_min 0.4
_refine_diff_density_max 0.196
_refine_diff_density_min -0.201
_refine_diff_density_rms 0.042
_refine_ls_extinction_method none
_refine_ls_goodness_of_fit_ref 0.865
_refine_ls_hydrogen_treatment mixed
_refine_ls_matrix_type full
_refine_ls_number_parameters 702
_refine_ls_number_reflns 6891
_refine_ls_number_restraints 117
_refine_ls_restrained_S_all 0.863
_refine_ls_R_factor_all 0.1491
_refine_ls_R_factor_gt 0.0546
_refine_ls_shift/su_max 0.011
_refine_ls_shift/su_mean 0.001
_refine_ls_structure_factor_coef Fsqd
_refine_ls_weighting_details 'calc w=1/[\s^2^(Fo^2^)+(0.0151P)^2^+0.0000P] where P=(Fo^2^+2Fc^2^)/3'
_refine_ls_weighting_scheme calc
_refine_ls_wR_factor_gt 0.0753
_refine_ls_wR_factor_ref 0.0951
_reflns_number_gt 3302
_reflns_number_total 6891
_reflns_threshold_expression >2sigma(I)
_cod_data_source_file om700974g-file005.cif
_cod_data_source_block 4b
_cod_depositor_comments
;
The following automatic conversions were performed:

'_symmetry_cell_setting' value 'Triclinic' changed to 'triclinic'
according to /home/saulius/struct/CIF-dictionaries/cif_core.dic
dictionary named 'cif_core.dic' version 2.4.1 from 2010-06-29.

Automatic conversion script
Id: cif_fix_values 1715 2011-07-08 13:25:40Z adriana 
;
_cod_original_cell_volume 2692.5(6)
_cod_original_sg_symbol_H-M P-1
_cod_database_code 4074087

loop_
_symmetry_equiv_pos_as_xyz
'x, y, z'
'-x, -y, -z'

loop_
_atom_site_label
_atom_site_type_symbol
_atom_site_fract_x
_atom_site_fract_y
_atom_site_fract_z
_atom_site_U_iso_or_equiv
_atom_site_adp_type
_atom_site_occupancy
_atom_site_symmetry_multiplicity
_atom_site_calc_flag
_atom_site_refinement_flags
_atom_site_disorder_assembly
_atom_site_disorder_group
P1 P 0.89622(13) 0.31352(7) 0.92564(6) 0.0337(3) Uani 1 1 d . . .
N1 N 1.0548(3) 0.31362(19) 0.95025(17) 0.0335(9) Uani 1 1 d . . .
C1 C 1.1506(5) 0.2469(3) 0.9945(2) 0.0358(11) Uani 1 1 d . . .
C2 C 1.2580(5) 0.2022(3) 0.9581(3) 0.0367(11) Uani 1 1 d . D .
C3 C 1.3554(5) 0.1388(3) 1.0029(3) 0.0533(14) Uani 1 1 d . . .
H3 H 1.4274 0.1086 0.9787 0.064 Uiso 1 1 calc R . .
C4 C 1.3509(6) 0.1185(3) 1.0811(3) 0.0645(16) Uani 1 1 d . . .
H4 H 1.4186 0.0746 1.1105 0.077 Uiso 1 1 calc R . .
C5 C 1.2468(6) 0.1625(3) 1.1167(3) 0.0584(14) Uani 1 1 d . . .
H5 H 1.2443 0.1483 1.1709 0.070 Uiso 1 1 calc R . .
C6 C 1.1459(5) 0.2270(3) 1.0754(3) 0.0397(12) Uani 1 1 d . B .
C7 C 1.0361(5) 0.2757(3) 1.1154(2) 0.0485(13) Uani 1 1 d DU . .
H7 H 0.9621 0.3129 1.0788 0.058 Uiso 1 1 calc R A 1
C8 C 0.953(5) 0.2153(16) 1.185(2) 0.137(12) Uani 0.55(4) 1 d PDU B 1
H8A H 0.8868 0.1869 1.1674 0.205 Uiso 0.55(4) 1 calc PR B 1
H8B H 0.8925 0.2462 1.2152 0.205 Uiso 0.55(4) 1 calc PR B 1
H8C H 1.0261 0.1741 1.2173 0.205 Uiso 0.55(4) 1 calc PR B 1
C9 C 1.120(3) 0.3273(15) 1.1435(18) 0.068(7) Uani 0.55(4) 1 d PDU B 1
H9A H 1.1733 0.2910 1.1882 0.102 Uiso 0.55(4) 1 calc PR B 1
H9B H 1.0480 0.3681 1.1582 0.102 Uiso 0.55(4) 1 calc PR B 1
H9C H 1.1922 0.3564 1.1023 0.102 Uiso 0.55(4) 1 calc PR B 1
C8' C 0.9019(19) 0.2315(15) 1.1615(9) 0.062(5) Uani 0.45(4) 1 d PDU B 2
H8'1 H 0.8265 0.2355 1.1265 0.093 Uiso 0.45(4) 1 calc PR B 2
H8'2 H 0.8578 0.2576 1.1988 0.093 Uiso 0.45(4) 1 calc PR B 2
H8'3 H 0.9351 0.1729 1.1888 0.093 Uiso 0.45(4) 1 calc PR B 2
C9' C 1.094(3) 0.3167(18) 1.1641(17) 0.062(7) Uani 0.45(4) 1 d PDU B 2
H9'1 H 1.1570 0.2754 1.2021 0.093 Uiso 0.45(4) 1 calc PR B 2
H9'2 H 1.0082 0.3397 1.1907 0.093 Uiso 0.45(4) 1 calc PR B 2
H9'3 H 1.1528 0.3615 1.1310 0.093 Uiso 0.45(4) 1 calc PR B 2
C10 C 1.2712(5) 0.2255(3) 0.8716(2) 0.0456(12) Uani 1 1 d DU . .
H10 H 1.1725 0.2556 0.8528 0.055 Uiso 1 1 calc R C 1
C11 C 1.388(2) 0.2857(11) 0.8359(15) 0.096(5) Uani 0.77(5) 1 d PDU D 1
H11A H 1.3717 0.3297 0.8582 0.144 Uiso 0.77(5) 1 calc PR D 1
H11B H 1.3808 0.3105 0.7802 0.144 Uiso 0.77(5) 1 calc PR D 1
H11C H 1.4889 0.2560 0.8463 0.144 Uiso 0.77(5) 1 calc PR D 1
C12 C 1.302(3) 0.1507(12) 0.8450(18) 0.098(5) Uani 0.77(5) 1 d PDU D 1
H12A H 1.3861 0.1132 0.8715 0.147 Uiso 0.77(5) 1 calc PR D 1
H12B H 1.3283 0.1699 0.7893 0.147 Uiso 0.77(5) 1 calc PR D 1
H12C H 1.2124 0.1212 0.8572 0.147 Uiso 0.77(5) 1 calc PR D 1
C11' C 1.353(8) 0.302(3) 0.834(4) 0.074(8) Uani 0.23(5) 1 d PDU D 2
H11D H 1.3450 0.3335 0.8688 0.111 Uiso 0.23(5) 1 calc PR D 2
H11E H 1.3083 0.3373 0.7860 0.111 Uiso 0.23(5) 1 calc PR D 2
H11F H 1.4595 0.2858 0.8223 0.111 Uiso 0.23(5) 1 calc PR D 2
C12' C 1.344(10) 0.154(4) 0.846(6) 0.096(11) Uani 0.23(5) 1 d PDU D 2
H12D H 1.4531 0.1494 0.8469 0.144 Uiso 0.23(5) 1 calc PR D 2
H12E H 1.3182 0.1639 0.7939 0.144 Uiso 0.23(5) 1 calc PR D 2
H12F H 1.3063 0.1018 0.8814 0.144 Uiso 0.23(5) 1 calc PR D 2
C13 C 0.7365(4) 0.3286(3) 0.9891(2) 0.0321(11) Uani 1 1 d . . .
C14 C 0.6214(5) 0.2830(3) 1.0163(2) 0.0427(12) Uani 1 1 d . . .
H14 H 0.6103 0.2359 1.0037 0.051 Uiso 1 1 calc R . .
C15 C 0.5114(5) 0.3142(3) 1.0691(3) 0.0488(14) Uani 1 1 d . . .
H15A H 0.400(5) 0.326(2) 1.048(2) 0.059 Uiso 1 1 d . . .
H15B H 0.489(4) 0.271(2) 1.119(2) 0.059 Uiso 1 1 d . . .
C16 C 0.5825(5) 0.3868(3) 1.0695(2) 0.0408(12) Uani 1 1 d . . .
C17 C 0.7153(5) 0.3964(3) 1.0209(2) 0.0348(11) Uani 1 1 d . . .
C18 C 0.7976(5) 0.4603(3) 1.0117(2) 0.0399(12) Uani 1 1 d . . .
H18 H 0.8871 0.4675 0.9783 0.048 Uiso 1 1 calc R . .
C19 C 0.7500(5) 0.5147(3) 1.0514(3) 0.0488(13) Uani 1 1 d . . .
H19 H 0.8072 0.5588 1.0455 0.059 Uiso 1 1 calc R . .
C20 C 0.6193(6) 0.5042(3) 1.0994(3) 0.0538(14) Uani 1 1 d . . .
H20 H 0.5878 0.5414 1.1264 0.065 Uiso 1 1 calc R . .
C21 C 0.5330(5) 0.4409(3) 1.1091(2) 0.0504(13) Uani 1 1 d . . .
H21 H 0.4425 0.4346 1.1417 0.060 Uiso 1 1 calc R . .
C22 C 0.8665(5) 0.4020(2) 0.8388(2) 0.0294(11) Uani 1 1 d . . .
C23 C 0.9723(5) 0.4566(3) 0.8077(2) 0.0378(12) Uani 1 1 d . . .
H23 H 1.0652 0.4462 0.8303 0.045 Uiso 1 1 calc R . .
C24 C 0.9452(6) 0.5267(3) 0.7439(3) 0.0530(14) Uani 1 1 d . . .
H24 H 1.0190 0.5647 0.7234 0.064 Uiso 1 1 calc R . .
C25 C 0.8128(8) 0.5423(3) 0.7094(3) 0.0629(17) Uani 1 1 d . . .
H25 H 0.7947 0.5908 0.6655 0.075 Uiso 1 1 calc R . .
C26 C 0.7070(7) 0.4872(4) 0.7390(3) 0.0610(16) Uani 1 1 d . . .
H26 H 0.6162 0.4969 0.7147 0.073 Uiso 1 1 calc R . .
C27 C 0.7313(5) 0.4171(3) 0.8044(3) 0.0468(13) Uani 1 1 d . . .
H27 H 0.6566 0.3797 0.8256 0.056 Uiso 1 1 calc R . .
C28 C 0.8643(4) 0.2201(3) 0.9112(3) 0.0339(11) Uani 1 1 d . . .
C29 C 0.8508(4) 0.2145(3) 0.8406(3) 0.0444(12) Uani 1 1 d . . .
H29 H 0.8540 0.2629 0.7956 0.053 Uiso 1 1 calc R . .
C30 C 0.8329(5) 0.1398(3) 0.8342(3) 0.0604(15) Uani 1 1 d . . .
H30 H 0.8219 0.1377 0.7851 0.073 Uiso 1 1 calc R . .
C31 C 0.8307(5) 0.0682(3) 0.8981(4) 0.0647(15) Uani 1 1 d . . .
H31 H 0.8184 0.0168 0.8934 0.078 Uiso 1 1 calc R . .
C32 C 0.8465(5) 0.0719(3) 0.9686(3) 0.0633(15) Uani 1 1 d . . .
H32 H 0.8436 0.0232 1.0133 0.076 Uiso 1 1 calc R . .
C33 C 0.8668(5) 0.1474(3) 0.9747(3) 0.0481(13) Uani 1 1 d . . .
H33 H 0.8826 0.1489 1.0234 0.058 Uiso 1 1 calc R . .
P2 P 0.70649(13) 0.80692(7) 0.44109(6) 0.0310(3) Uani 1 1 d . . .
N2 N 0.5381(3) 0.80610(19) 0.47159(18) 0.0295(9) Uani 1 1 d . . .
C34 C 0.4697(4) 0.7371(3) 0.5265(2) 0.0285(11) Uani 1 1 d . . .
C35 C 0.4538(4) 0.7277(3) 0.6053(2) 0.0328(11) Uani 1 1 d . . .
C36 C 0.3887(5) 0.6591(3) 0.6572(3) 0.0407(12) Uani 1 1 d . . .
H36 H 0.3813 0.6505 0.7105 0.049 Uiso 1 1 calc R . .
C37 C 0.3345(5) 0.6031(3) 0.6333(3) 0.0493(13) Uani 1 1 d . . .
H37 H 0.2909 0.5563 0.6699 0.059 Uiso 1 1 calc R . .
C38 C 0.3437(5) 0.6150(3) 0.5561(3) 0.0456(13) Uani 1 1 d . . .
H38 H 0.3052 0.5764 0.5399 0.055 Uiso 1 1 calc R . .
C39 C 0.4078(4) 0.6820(3) 0.5016(3) 0.0347(11) Uani 1 1 d . F .
C40 C 0.4087(5) 0.6977(3) 0.4156(2) 0.0420(12) Uani 1 1 d DU . .
H40 H 0.5096 0.7164 0.3930 0.050 Uiso 1 1 calc R E 1
C41 C 0.295(3) 0.7685(18) 0.3724(19) 0.070(8) Uani 0.39(4) 1 d PDU F 1
H41A H 0.2455 0.7970 0.4070 0.104 Uiso 0.39(4) 1 calc PR F 1
H41B H 0.2203 0.7460 0.3541 0.104 Uiso 0.39(4) 1 calc PR F 1
H41C H 0.3481 0.8081 0.3283 0.104 Uiso 0.39(4) 1 calc PR F 1
C42 C 0.395(7) 0.625(2) 0.389(4) 0.082(8) Uani 0.39(4) 1 d PDU F 1
H42A H 0.4730 0.5791 0.4113 0.123 Uiso 0.39(4) 1 calc PR F 1
H42B H 0.4085 0.6431 0.3331 0.123 Uiso 0.39(4) 1 calc PR F 1
H42C H 0.2958 0.6051 0.4071 0.123 Uiso 0.39(4) 1 calc PR F 1
C41' C 0.255(2) 0.7419(18) 0.3910(14) 0.090(8) Uani 0.61(4) 1 d PDU F 2
H41D H 0.1770 0.7062 0.4200 0.135 Uiso 0.61(4) 1 calc PR F 2
H41E H 0.2513 0.7539 0.3359 0.135 Uiso 0.61(4) 1 calc PR F 2
H41F H 0.2383 0.7940 0.4014 0.135 Uiso 0.61(4) 1 calc PR F 2
C42' C 0.439(4) 0.6152(14) 0.401(2) 0.065(5) Uani 0.61(4) 1 d PDU F 2
H42D H 0.5332 0.5851 0.4224 0.098 Uiso 0.61(4) 1 calc PR F 2
H42E H 0.4481 0.6266 0.3452 0.098 Uiso 0.61(4) 1 calc PR F 2
H42F H 0.3561 0.5814 0.4251 0.098 Uiso 0.61(4) 1 calc PR F 2
C43 C 0.5051(4) 0.7909(3) 0.6325(2) 0.0387(12) Uani 1 1 d D . .
H43 H 0.5558 0.8316 0.5865 0.046 Uiso 1 1 calc R . .
C44 C 0.6182(6) 0.7555(3) 0.6921(3) 0.0823(19) Uani 1 1 d D . .
H44A H 0.5728 0.7154 0.7385 0.123 Uiso 1 1 calc R . .
H44B H 0.6490 0.8006 0.7049 0.123 Uiso 1 1 calc R . .
H44C H 0.7064 0.7276 0.6717 0.123 Uiso 1 1 calc R . .
C45 C 0.3706(5) 0.8396(3) 0.6599(3) 0.0696(16) Uani 1 1 d D . .
H45A H 0.3050 0.8675 0.6179 0.104 Uiso 1 1 calc R . .
H45B H 0.4057 0.8812 0.6760 0.104 Uiso 1 1 calc R . .
H45C H 0.3144 0.8015 0.7035 0.104 Uiso 1 1 calc R . .
C46 C 0.8358(4) 0.8216(2) 0.4995(2) 0.0282(10) Uani 1 1 d . . .
C47 C 0.9550(5) 0.7695(3) 0.5308(2) 0.0412(12) Uani 1 1 d . . .
H47 H 0.9870 0.7186 0.5226 0.049 Uiso 1 1 calc R . .
C48 C 1.0317(5) 0.8007(3) 0.5801(3) 0.0416(13) Uani 1 1 d . . .
H48A H 1.037(4) 0.759(2) 0.635(2) 0.050 Uiso 1 1 d . . .
H48B H 1.147(4) 0.807(2) 0.562(2) 0.050 Uiso 1 1 d . . .
C49 C 0.9353(4) 0.8802(3) 0.5750(2) 0.0342(11) Uani 1 1 d . . .
C50 C 0.8201(4) 0.8926(3) 0.5270(2) 0.0303(11) Uani 1 1 d . . .
C51 C 0.7157(4) 0.9623(3) 0.5115(2) 0.0357(11) Uani 1 1 d . . .
H51 H 0.6394 0.9712 0.4778 0.043 Uiso 1 1 calc R . .
C52 C 0.7267(5) 1.0183(3) 0.5472(2) 0.0439(12) Uani 1 1 d . . .
H52 H 0.6552 1.0660 0.5386 0.053 Uiso 1 1 calc R . .
C53 C 0.8389(5) 1.0065(3) 0.5949(3) 0.0487(13) Uani 1 1 d . . .
H53 H 0.8432 1.0459 0.6188 0.058 Uiso 1 1 calc R . .
C54 C 0.9451(5) 0.9382(3) 0.6084(2) 0.0469(13) Uani 1 1 d . . .
H54 H 1.0239 0.9312 0.6402 0.056 Uiso 1 1 calc R . .
C55 C 0.7188(5) 0.8943(2) 0.3527(2) 0.0333(11) Uani 1 1 d . . .
C56 C 0.8524(6) 0.9234(3) 0.3183(3) 0.0481(13) Uani 1 1 d . . .
H56 H 0.9425 0.8976 0.3423 0.058 Uiso 1 1 calc R . .
C57 C 0.8600(7) 0.9906(3) 0.2483(3) 0.0663(16) Uani 1 1 d . . .
H57 H 0.9537 1.0097 0.2243 0.080 Uiso 1 1 calc R . .
C58 C 0.7268(9) 1.0280(3) 0.2152(3) 0.0721(18) Uani 1 1 d . . .
H58 H 0.7286 1.0736 0.1679 0.086 Uiso 1 1 calc R . .
C59 C 0.5937(7) 0.9998(3) 0.2498(3) 0.0625(16) Uani 1 1 d . . .
H59 H 0.5034 1.0272 0.2268 0.075 Uiso 1 1 calc R . .
C60 C 0.5864(5) 0.9327(3) 0.3174(3) 0.0435(12) Uani 1 1 d . . .
H60 H 0.4925 0.9127 0.3398 0.052 Uiso 1 1 calc R . .
C61 C 0.7932(4) 0.7146(3) 0.4225(2) 0.0321(11) Uani 1 1 d . . .
C62 C 0.7833(4) 0.6382(3) 0.4830(2) 0.0361(11) Uani 1 1 d . . .
H62 H 0.7397 0.6372 0.5322 0.043 Uiso 1 1 calc R . .
C63 C 0.8360(5) 0.5650(3) 0.4718(3) 0.0469(13) Uani 1 1 d . . .
H63 H 0.8302 0.5137 0.5135 0.056 Uiso 1 1 calc R . .
C64 C 0.8975(5) 0.5657(3) 0.4001(3) 0.0496(13) Uani 1 1 d . . .
H64 H 0.9334 0.5149 0.3922 0.059 Uiso 1 1 calc R . .
C65 C 0.9064(5) 0.6397(3) 0.3406(3) 0.0493(13) Uani 1 1 d . . .
H65 H 0.9483 0.6402 0.2913 0.059 Uiso 1 1 calc R . .
C66 C 0.8548(4) 0.7139(3) 0.3516(2) 0.0386(12) Uani 1 1 d . . .
H66 H 0.8621 0.7649 0.3098 0.046 Uiso 1 1 calc R . .

loop_
_atom_site_aniso_label
_atom_site_aniso_U_11
_atom_site_aniso_U_22
_atom_site_aniso_U_33
_atom_site_aniso_U_23
_atom_site_aniso_U_13
_atom_site_aniso_U_12
P1 0.0325(8) 0.0378(8) 0.0334(8) -0.0154(6) -0.0024(6) -0.0044(6)
N1 0.033(2) 0.036(2) 0.031(2) -0.0096(18) -0.0071(18) -0.0033(18)
C1 0.038(3) 0.034(3) 0.038(3) -0.012(2) -0.012(2) -0.007(2)
C2 0.033(3) 0.041(3) 0.044(3) -0.021(3) -0.014(2) -0.003(2)
C3 0.055(4) 0.049(3) 0.066(4) -0.030(3) -0.033(3) 0.015(3)
C4 0.088(4) 0.040(3) 0.068(4) -0.015(3) -0.051(3) 0.010(3)
C5 0.087(4) 0.051(4) 0.044(3) -0.016(3) -0.024(3) -0.011(3)
C6 0.043(3) 0.039(3) 0.040(3) -0.011(3) -0.018(3) -0.011(2)
C7 0.039(3) 0.075(4) 0.033(3) -0.020(3) -0.003(2) -0.009(3)
C8 0.18(2) 0.092(14) 0.151(19) -0.072(13) 0.119(18) -0.081(15)
C9 0.072(11) 0.069(11) 0.088(15) -0.071(11) 0.039(8) -0.015(7)
C8' 0.053(9) 0.093(13) 0.031(9) 0.001(7) -0.019(7) -0.029(8)
C9' 0.035(10) 0.104(14) 0.058(14) -0.035(10) 0.005(12) -0.032(10)
C10 0.039(3) 0.052(3) 0.050(3) -0.026(3) -0.005(2) 0.002(2)
C11 0.071(10) 0.153(8) 0.068(7) -0.034(8) 0.011(7) -0.055(7)
C12 0.140(14) 0.096(6) 0.084(6) -0.069(5) -0.056(11) 0.044(8)
C11' 0.061(19) 0.133(13) 0.049(14) -0.040(13) 0.008(14) -0.064(14)
C12' 0.14(2) 0.114(12) 0.062(14) -0.072(11) -0.05(2) 0.054(14)
C13 0.028(3) 0.041(3) 0.031(3) -0.018(2) 0.010(2) -0.013(2)
C14 0.041(3) 0.050(3) 0.041(3) -0.021(3) -0.005(3) 0.001(3)
C15 0.032(3) 0.062(4) 0.058(4) -0.030(3) 0.012(3) -0.013(3)
C16 0.046(3) 0.050(3) 0.030(3) -0.020(3) 0.001(2) -0.004(3)
C17 0.030(3) 0.047(3) 0.030(3) -0.015(2) -0.002(2) -0.007(2)
C18 0.031(3) 0.047(3) 0.042(3) -0.018(3) -0.001(2) 0.000(3)
C19 0.047(3) 0.055(3) 0.055(4) -0.032(3) -0.011(3) 0.000(3)
C20 0.048(4) 0.061(4) 0.062(4) -0.038(3) 0.000(3) 0.005(3)
C21 0.042(3) 0.066(4) 0.047(3) -0.030(3) 0.010(2) -0.004(3)
C22 0.031(3) 0.032(3) 0.028(3) -0.015(2) -0.002(2) -0.001(2)
C23 0.046(3) 0.034(3) 0.036(3) -0.017(3) -0.006(2) 0.003(3)
C24 0.080(4) 0.040(3) 0.037(3) -0.014(3) 0.006(3) -0.009(3)
C25 0.109(5) 0.039(4) 0.033(4) -0.011(3) -0.008(4) 0.013(4)
C26 0.078(4) 0.059(4) 0.048(4) -0.029(3) -0.029(3) 0.034(4)
C27 0.045(3) 0.050(3) 0.046(3) -0.022(3) -0.005(3) 0.009(3)
C28 0.031(3) 0.038(3) 0.034(3) -0.015(3) -0.002(2) -0.004(2)
C29 0.045(3) 0.044(3) 0.046(3) -0.018(3) -0.009(2) -0.001(2)
C30 0.085(4) 0.054(4) 0.050(4) -0.025(3) -0.014(3) -0.005(3)
C31 0.070(4) 0.047(4) 0.087(5) -0.034(4) -0.005(3) -0.011(3)
C32 0.073(4) 0.040(4) 0.067(4) -0.010(3) 0.003(3) -0.006(3)
C33 0.047(3) 0.051(3) 0.046(3) -0.017(3) -0.004(2) -0.003(3)
P2 0.0338(8) 0.0311(7) 0.0321(8) -0.0166(6) -0.0053(6) 0.0012(6)
N2 0.025(2) 0.028(2) 0.035(2) -0.0144(18) -0.0007(17) 0.0039(17)
C34 0.021(3) 0.029(3) 0.035(3) -0.014(2) -0.006(2) 0.008(2)
C35 0.027(3) 0.040(3) 0.032(3) -0.016(2) -0.002(2) 0.001(2)
C36 0.035(3) 0.054(3) 0.036(3) -0.019(3) -0.001(2) -0.005(3)
C37 0.051(3) 0.046(3) 0.046(4) -0.011(3) 0.007(3) -0.015(3)
C38 0.041(3) 0.047(3) 0.057(4) -0.026(3) -0.001(3) -0.008(3)
C39 0.028(3) 0.029(3) 0.049(3) -0.018(3) -0.003(2) 0.002(2)
C40 0.039(3) 0.056(3) 0.042(3) -0.029(3) -0.005(2) -0.011(2)
C41 0.030(11) 0.104(12) 0.064(16) -0.025(10) 0.000(9) 0.012(10)
C42 0.13(2) 0.073(9) 0.068(17) -0.038(10) 0.005(15) -0.048(11)
C41' 0.081(10) 0.157(15) 0.028(10) -0.037(9) -0.031(10) 0.036(11)
C42' 0.103(15) 0.072(7) 0.045(10) -0.044(7) 0.003(8) -0.032(6)
C43 0.037(3) 0.055(3) 0.031(3) -0.022(2) -0.001(2) -0.009(2)
C44 0.106(5) 0.069(4) 0.094(4) -0.047(3) -0.059(4) 0.016(3)
C45 0.057(4) 0.071(4) 0.099(4) -0.057(3) 0.000(3) 0.005(3)
C46 0.024(3) 0.036(3) 0.025(3) -0.012(2) 0.001(2) -0.002(2)
C47 0.038(3) 0.042(3) 0.053(3) -0.028(3) -0.009(2) 0.001(2)
C48 0.038(3) 0.045(3) 0.047(3) -0.024(3) -0.015(3) 0.009(3)
C49 0.033(3) 0.043(3) 0.033(3) -0.020(2) -0.005(2) -0.001(2)
C50 0.024(3) 0.036(3) 0.034(3) -0.015(2) -0.001(2) -0.006(2)
C51 0.034(3) 0.037(3) 0.041(3) -0.019(2) -0.008(2) 0.000(2)
C52 0.038(3) 0.042(3) 0.057(3) -0.027(3) -0.004(3) 0.004(2)
C53 0.048(3) 0.050(3) 0.062(4) -0.038(3) -0.007(3) 0.000(3)
C54 0.038(3) 0.062(3) 0.055(3) -0.034(3) -0.016(2) -0.001(3)
C55 0.042(3) 0.031(3) 0.033(3) -0.017(2) 0.000(3) -0.009(2)
C56 0.063(4) 0.038(3) 0.047(4) -0.018(3) -0.005(3) -0.009(3)
C57 0.095(5) 0.049(4) 0.058(4) -0.024(3) 0.026(4) -0.032(4)
C58 0.133(6) 0.041(4) 0.041(4) -0.015(3) -0.002(4) -0.009(4)
C59 0.100(5) 0.044(4) 0.042(4) -0.012(3) -0.026(3) 0.009(3)
C60 0.056(4) 0.037(3) 0.039(3) -0.013(3) -0.015(3) 0.000(3)
C61 0.036(3) 0.035(3) 0.032(3) -0.020(2) 0.000(2) -0.002(2)
C62 0.042(3) 0.034(3) 0.033(3) -0.014(3) -0.003(2) -0.001(2)
C63 0.051(3) 0.035(3) 0.054(4) -0.019(3) -0.003(3) 0.004(2)
C64 0.051(3) 0.037(3) 0.067(4) -0.032(3) 0.009(3) -0.001(3)
C65 0.057(4) 0.055(4) 0.043(4) -0.031(3) 0.015(3) -0.011(3)
C66 0.049(3) 0.031(3) 0.036(3) -0.014(2) -0.002(2) -0.001(2)

loop_
_atom_type_symbol
_atom_type_description
_atom_type_scat_dispersion_real
_atom_type_scat_dispersion_imag
_atom_type_scat_source
C C 0.0033 0.0016 'International Tables Vol C Tables 4.2.6.8 and 6.1.1.4'
H H 0.0000 0.0000 'International Tables Vol C Tables 4.2.6.8 and 6.1.1.4'
N N 0.0061 0.0033 'International Tables Vol C Tables 4.2.6.8 and 6.1.1.4'
P P 0.1023 0.0942 'International Tables Vol C Tables 4.2.6.8 and 6.1.1.4'

loop_
_geom_angle_atom_site_label_1
_geom_angle_atom_site_label_2
_geom_angle_atom_site_label_3
_geom_angle
N1 P1 C13 117.27(17)
N1 P1 C22 107.9(2)
C13 P1 C22 102.59(18)
N1 P1 C28 115.44(18)
C13 P1 C28 102.91(19)
C22 P1 C28 109.8(2)
C1 N1 P1 129.2(3)
N1 C1 C2 120.0(4)
N1 C1 C6 120.1(4)
C2 C1 C6 119.8(4)
C3 C2 C1 118.7(4)
C3 C2 C10 120.4(4)
C1 C2 C10 120.8(4)
C4 C3 C2 121.9(4)
C3 C4 C5 119.4(4)
C4 C5 C6 121.8(4)
C5 C6 C1 118.3(4)
C5 C6 C7 120.8(4)
C1 C6 C7 121.0(4)
C9 C7 C6 110.0(11)
C9 C7 C9' 16(2)
C6 C7 C9' 119.9(12)
C9 C7 C8' 122.9(16)
C6 C7 C8' 115.4(12)
C9' C7 C8' 107.2(13)
C9 C7 C8 108.5(12)
C6 C7 C8 109.4(11)
C9' C7 C8 92.8(17)
C8' C7 C8 24(2)
C2 C10 C11 109.7(12)
C2 C10 C11' 110(3)
C11 C10 C11' 15(3)
C2 C10 C12' 112(4)
C11 C10 C12' 100(4)
C11' C10 C12' 112(2)
C2 C10 C12 113.7(13)
C11 C10 C12 111.5(8)
C11' C10 C12 122(3)
C12' C10 C12 15(4)
C14 C13 C17 108.6(4)
C14 C13 P1 128.0(3)
C17 C13 P1 123.4(3)
C13 C14 C15 112.3(4)
C16 C15 C14 101.8(4)
C21 C16 C17 121.0(5)
C21 C16 C15 129.0(4)
C17 C16 C15 110.0(4)
C18 C17 C16 119.7(4)
C18 C17 C13 133.0(4)
C16 C17 C13 107.3(4)
C17 C18 C19 120.0(4)
C20 C19 C18 119.6(5)
C19 C20 C21 121.7(4)
C20 C21 C16 118.0(4)
C23 C22 C27 119.4(4)
C23 C22 P1 120.8(3)
C27 C22 P1 119.8(4)
C22 C23 C24 120.5(4)
C25 C24 C23 120.8(5)
C26 C25 C24 119.4(5)
C25 C26 C27 120.5(5)
C26 C27 C22 119.4(5)
C29 C28 C33 117.6(4)
C29 C28 P1 124.7(4)
C33 C28 P1 117.4(3)
C30 C29 C28 121.1(4)
C31 C30 C29 120.7(5)
C32 C31 C30 119.2(5)
C31 C32 C33 119.9(5)
C28 C33 C32 121.4(4)
N2 P2 C46 117.40(17)
N2 P2 C55 107.05(19)
C46 P2 C55 104.5(2)
N2 P2 C61 115.74(19)
C46 P2 C61 103.00(18)
C55 P2 C61 108.32(19)
C34 N2 P2 126.2(2)
C39 C34 C35 120.1(4)
C39 C34 N2 120.0(4)
C35 C34 N2 119.8(4)
C36 C35 C34 118.2(4)
C36 C35 C43 120.7(4)
C34 C35 C43 121.1(4)
C37 C36 C35 121.6(4)
C36 C37 C38 119.7(4)
C37 C38 C39 121.3(4)
C38 C39 C34 118.8(4)
C38 C39 C40 120.9(4)
C34 C39 C40 120.3(4)
C41' C40 C41 22.9(18)
C41' C40 C39 106.7(9)
C41 C40 C39 115.2(14)
C41' C40 C42' 111.2(10)
C41 C40 C42' 122.3(19)
C39 C40 C42' 110.5(14)
C41' C40 C42 94.3(19)
C41 C40 C42 106.0(15)
C39 C40 C42 119(2)
C42' C40 C42 17(2)
C44 C43 C35 114.5(3)
C44 C43 C45 111.2(3)
C35 C43 C45 110.5(3)
C47 C46 C50 107.7(3)
C47 C46 P2 127.7(3)
C50 C46 P2 124.5(3)
C46 C47 C48 112.5(4)
C49 C48 C47 101.9(3)
C54 C49 C50 119.6(4)
C54 C49 C48 130.8(4)
C50 C49 C48 109.6(3)
C51 C50 C49 121.5(4)
C51 C50 C46 130.2(4)
C49 C50 C46 108.3(3)
C52 C51 C50 117.4(4)
C53 C52 C51 121.5(4)
C52 C53 C54 120.8(4)
C53 C54 C49 119.1(4)
C56 C55 C60 119.0(4)
C56 C55 P2 122.5(4)
C60 C55 P2 118.5(4)
C55 C56 C57 121.6(5)
C58 C57 C56 118.0(5)
C59 C58 C57 120.5(6)
C58 C59 C60 121.6(5)
C59 C60 C55 119.2(5)
C66 C61 C62 118.2(4)
C66 C61 P2 124.4(3)
C62 C61 P2 117.1(3)
C63 C62 C61 120.7(4)
C62 C63 C64 120.2(4)
C65 C64 C63 119.6(4)
C64 C65 C66 120.6(4)
C61 C66 C65 120.8(4)

loop_
_geom_bond_atom_site_label_1
_geom_bond_atom_site_label_2
_geom_bond_distance
P1 N1 1.556(3)
P1 C13 1.800(4)
P1 C22 1.804(4)
P1 C28 1.806(4)
N1 C1 1.403(4)
C1 C2 1.416(5)
C1 C6 1.422(5)
C2 C3 1.387(5)
C2 C10 1.512(5)
C3 C4 1.371(6)
C4 C5 1.385(6)
C5 C6 1.391(5)
C6 C7 1.513(5)
C7 C9 1.511(11)
C7 C9' 1.517(13)
C7 C8' 1.524(12)
C7 C8 1.533(12)
C10 C11 1.513(9)
C10 C11' 1.513(15)
C10 C12' 1.525(15)
C10 C12 1.531(9)
C13 C14 1.333(5)
C13 C17 1.481(5)
C14 C15 1.498(5)
C15 C16 1.496(6)
C16 C21 1.391(5)
C16 C17 1.401(5)
C17 C18 1.370(5)
C18 C19 1.394(5)
C19 C20 1.380(6)
C20 C21 1.382(6)
C22 C23 1.366(5)
C22 C27 1.396(5)
C23 C24 1.378(5)
C24 C25 1.373(6)
C25 C26 1.370(7)
C26 C27 1.392(6)
C28 C29 1.382(5)
C28 C33 1.383(5)
C29 C30 1.379(6)
C30 C31 1.378(6)
C31 C32 1.370(6)
C32 C33 1.395(6)
P2 N2 1.554(3)
P2 C46 1.796(4)
P2 C55 1.797(4)
P2 C61 1.812(4)
N2 C34 1.425(5)
C34 C39 1.408(5)
C34 C35 1.414(5)
C35 C36 1.388(5)
C35 C43 1.513(5)
C36 C37 1.375(5)
C37 C38 1.377(5)
C38 C39 1.383(5)
C39 C40 1.530(5)
C40 C41' 1.522(10)
C40 C41 1.528(13)
C40 C42' 1.537(9)
C40 C42 1.542(14)
C43 C44 1.507(5)
C43 C45 1.522(5)
C46 C47 1.346(5)
C46 C50 1.482(5)
C47 C48 1.501(5)
C48 C49 1.501(5)
C49 C54 1.382(5)
C49 C50 1.400(5)
C50 C51 1.386(5)
C51 C52 1.386(5)
C52 C53 1.376(5)
C53 C54 1.380(5)
C55 C56 1.366(5)
C55 C60 1.398(5)
C56 C57 1.404(6)
C57 C58 1.385(6)
C58 C59 1.356(7)
C59 C60 1.376(6)
C61 C66 1.375(5)
C61 C62 1.402(5)
C62 C63 1.371(5)
C63 C64 1.384(5)
C64 C65 1.365(6)
C65 C66 1.384(5)
